data_7233879
loop_
_publ_author_name
'Gambouz, Khadija'
'Driowya, Mohsine'
'Loubidi, Mohammed'
'Tber, Zahira'
'Allouchi, Hassan'
'El Kazzouli, Sa\"id'
'Akssira, Mohamed'
'Guillaumet, G\'erald'

_publ_section_title
;
 Unusual rearrangement of imidazo[1,5-a]imidazoles and
 imidazo[1,2-b]pyrazoles into imidazo[1,5-a]pyrimidines and
 pyrazolo[1,5-a]pyrimidines
;
_journal_issue 50
_journal_name_full 'RSC Advances'
_journal_page_first 29051
_journal_paper_doi 10.1039/C9RA04609G
_journal_volume 9
_journal_year 2019
_chemical_formula_sum 'C18 H17 N5 O'
_chemical_formula_weight 319.36
_space_group_crystal_system monoclinic
_space_group_IT_number 14
_space_group_name_Hall '-P 2ybc'
_space_group_name_H-M_alt 'P 1 21/c 1'
_symmetry_space_group_name_Hall '-P 2ybc'
_symmetry_space_group_name_H-M 'P 1 21/c 1'
_atom_sites_solution_hydrogens geom
_audit_creation_method SHELXL-2014
_audit_update_record
;
2019-02-27 deposited with the CCDC.    2019-09-11 downloaded from the CCDC.
;
_cell_angle_alpha 90
_cell_angle_beta 92.246(4)
_cell_angle_gamma 90
_cell_formula_units_Z 4
_cell_length_a 10.7895(4)
_cell_length_b 14.8634(7)
_cell_length_c 10.0794(5)
_cell_measurement_reflns_used 2845
_cell_measurement_temperature 170(2)
_cell_measurement_theta_max 24.6740
_cell_measurement_theta_min 3.8540
_cell_volume 1615.18(13)
_computing_cell_refinement
;
CrysAlisPro, Agilent Technologies,
Version 1.171.37.35 (release 13-08-2014 CrysAlis171 .NET)
(compiled Aug 13 2014,18:06:01)
;
_computing_data_collection
;
CrysAlisPro, Agilent Technologies,
Version 1.171.37.35 (release 13-08-2014 CrysAlis171 .NET)
(compiled Aug 13 2014,18:06:01)
;
_computing_data_reduction
;
CrysAlisPro, Agilent Technologies,
Version 1.171.37.35 (release 13-08-2014 CrysAlis171 .NET)
(compiled Aug 13 2014,18:06:01)
;
_computing_structure_refinement 'SHELXL-2014/7 (Sheldrick, 2014)'
_computing_structure_solution 'SHELXS-2014 (Sheldrick, 2014)'
_diffrn_ambient_temperature 170(2)
_diffrn_detector 'CCD plate'
_diffrn_detector_area_resol_mean 8.3622
_diffrn_detector_type 'Sapphire2, large Be window'
_diffrn_measured_fraction_theta_full 0.997
_diffrn_measured_fraction_theta_max 0.998
_diffrn_measurement_details
;
#__ type_ start__ end____ width___ exp.time_
  1 omega  -25.00   24.00   1.0000   10.0000
omega____ theta____ kappa____ phi______ frames
    -      -16.5424  -99.0000 -180.0000 49

#__ type_ start__ end____ width___ exp.time_
  2 omega -106.00    9.00   1.0000   10.0000
omega____ theta____ kappa____ phi______ frames
    -      -16.5424  -57.0000 -120.0000 115

#__ type_ start__ end____ width___ exp.time_
  3 omega   35.00  112.00   1.0000   10.0000
omega____ theta____ kappa____ phi______ frames
    -       18.2612  178.0000  120.0000 77

#__ type_ start__ end____ width___ exp.time_
  4 omega  -43.00   31.00   1.0000   10.0000
omega____ theta____ kappa____ phi______ frames
    -      -16.5424   57.0000 -150.0000 74

;
_diffrn_measurement_device 'four-circle diffractometer'
_diffrn_measurement_device_type 'Xcalibur, Sapphire2, large Be window'
_diffrn_measurement_method '\w scans'
_diffrn_orient_matrix_UB_11 0.0407142000
_diffrn_orient_matrix_UB_12 -0.0276662000
_diffrn_orient_matrix_UB_13 0.0390293000
_diffrn_orient_matrix_UB_21 0.0054447000
_diffrn_orient_matrix_UB_22 0.0343665000
_diffrn_orient_matrix_UB_23 0.0486979000
_diffrn_orient_matrix_UB_31 -0.0513766000
_diffrn_orient_matrix_UB_32 -0.0182106000
_diffrn_orient_matrix_UB_33 0.0326302000
_diffrn_radiation_type MoK\a
_diffrn_radiation_wavelength 0.71073
_diffrn_reflns_av_R_equivalents 0.0755
_diffrn_reflns_av_unetI/netI 0.0727
_diffrn_reflns_Laue_measured_fraction_full 0.997
_diffrn_reflns_Laue_measured_fraction_max 0.998
_diffrn_reflns_limit_h_max 13
_diffrn_reflns_limit_h_min -13
_diffrn_reflns_limit_k_max 18
_diffrn_reflns_limit_k_min -17
_diffrn_reflns_limit_l_max 12
_diffrn_reflns_limit_l_min -10
_diffrn_reflns_number 9923
_diffrn_reflns_point_group_measured_fraction_full 0.997
_diffrn_reflns_point_group_measured_fraction_max 0.998
_diffrn_reflns_theta_full 25.242
_diffrn_reflns_theta_max 26.368
_diffrn_reflns_theta_min 3.407
_diffrn_source 'Enhance (Mo) X-ray Source'
_exptl_absorpt_coefficient_mu 0.086
_exptl_absorpt_correction_T_max 0.988
_exptl_absorpt_correction_T_min 0.980
_exptl_absorpt_correction_type analytical
_exptl_absorpt_process_details
;
CrysAlisPro, Agilent Technologies,
Version 1.171.37.35 (release 13-08-2014 CrysAlis171 .NET)
(compiled Aug 13 2014,18:06:01)
Analytical numeric absorption correction using a multifaceted crystal
            model based on expressions derived by R.C. Clark & J.S. Reid.
(Clark, R. C. & Reid, J. S. (1995). Acta Cryst. A51, 887-897)
Empirical absorption correction using spherical harmonics,
 implemented in SCALE3 ABSPACK scaling algorithm.
;
_exptl_crystal_colour colourless
_exptl_crystal_density_diffrn 1.313
_exptl_crystal_description plate
_exptl_crystal_F_000 672
_exptl_crystal_recrystallization_method 'Re-crystallisation from solvent: m\'ethanol / chloroforme'
_exptl_crystal_size_max 0.300
_exptl_crystal_size_mid 0.230
_exptl_crystal_size_min 0.160
_refine_diff_density_max 0.235
_refine_diff_density_min -0.285
_refine_diff_density_rms 0.062
_refine_ls_extinction_method none
_refine_ls_goodness_of_fit_ref 1.021
_refine_ls_hydrogen_treatment constr
_refine_ls_matrix_type full
_refine_ls_number_parameters 220
_refine_ls_number_reflns 3302
_refine_ls_number_restraints 0
_refine_ls_restrained_S_all 1.021
_refine_ls_R_factor_all 0.0884
_refine_ls_R_factor_gt 0.0521
_refine_ls_shift/su_max 0.000
_refine_ls_shift/su_mean 0.000
_refine_ls_structure_factor_coef Fsqd
_refine_ls_weighting_details 'w=1/[\s^2^(Fo^2^)+(0.0434P)^2^+0.3059P] where P=(Fo^2^+2Fc^2^)/3'
_refine_ls_weighting_scheme calc
_refine_ls_wR_factor_gt 0.1025
_refine_ls_wR_factor_ref 0.1223
_reflns_Friedel_coverage 0.000
_reflns_number_gt 2235
_reflns_number_total 3302
_reflns_threshold_expression 'I > 2\s(I)'
_cod_data_source_file c9ra04609g2.cif
_cod_data_source_block lou1-b_170k
_cod_database_code 7233879
_publcif_datablock.id {4a4e51ad-31c7-4edb-a666-22580edb7464}

_shelx_shelxl_version_number 2014/7
_shelx_space_group_comment
;
The symmetry employed for this shelxl refinement is uniquely defined
by the following loop, which should always be used as a source of
symmetry information in preference to the above space-group names.
They are only intended as comments.
;
_shelx_estimated_absorpt_t_min 0.975
_shelx_estimated_absorpt_t_max 0.986
_publcif_funding_html
;
;

loop_
_space_group_symop_operation_xyz
'x, y, z'
'-x, y+1/2, -z+1/2'
'-x, -y, -z'
'x, -y-1/2, z-1/2'

loop_
_atom_site_label
_atom_site_type_symbol
_atom_site_fract_x
_atom_site_fract_y
_atom_site_fract_z
_atom_site_U_iso_or_equiv
_atom_site_adp_type
_atom_site_occupancy
_atom_site_site_symmetry_order
_atom_site_calc_flag
_atom_site_refinement_flags_posn
_atom_site_refinement_flags_adp
C1 C 0.34855(15) -0.02707(12) 0.10002(18) 0.0244(4) Uani 1 1 d . .
N2 N 0.32815(12) 0.05091(10) 0.04123(15) 0.0246(4) Uani 1 1 d . .
C3 C 0.40369(15) 0.11932(13) 0.08046(18) 0.0246(4) Uani 1 1 d . .
N4 N 0.49726(12) 0.10964(10) 0.18040(15) 0.0240(4) Uani 1 1 d . .
C5 C 0.52118(15) 0.02586(12) 0.23765(19) 0.0243(4) Uani 1 1 d . .
C6 C 0.44561(15) -0.04229(13) 0.19698(18) 0.0258(4) Uani 1 1 d . .
H6 H 0.4575 -0.1007 0.2335 0.031 Uiso 1 1 calc R U
C7 C 0.41228(16) 0.20776(13) 0.03971(19) 0.0276(4) Uani 1 1 d . .
N8 N 0.50530(14) 0.25157(11) 0.11082(17) 0.0325(4) Uani 1 1 d . .
C9 C 0.55375(16) 0.19206(13) 0.1938(2) 0.0297(5) Uani 1 1 d . .
H9 H 0.6201 0.2045 0.2559 0.036 Uiso 1 1 calc R U
C10 C 0.34091(17) 0.24974(13) -0.0648(2) 0.0303(5) Uani 1 1 d . .
N11 N 0.28392(16) 0.28229(13) -0.15095(19) 0.0423(5) Uani 1 1 d . .
C12 C 0.62675(15) 0.01492(13) 0.33422(19) 0.0255(4) Uani 1 1 d . .
C13 C 0.64324(18) 0.07010(14) 0.44487(19) 0.0343(5) Uani 1 1 d . .
H13 H 0.5878 0.1186 0.4585 0.041 Uiso 1 1 calc R U
C14 C 0.7411(2) 0.05406(16) 0.5355(2) 0.0424(6) Uani 1 1 d . .
H14 H 0.7514 0.0908 0.6123 0.051 Uiso 1 1 calc R U
C15 C 0.8230(2) -0.01479(17) 0.5146(2) 0.0484(6) Uani 1 1 d . .
H15 H 0.8911 -0.0244 0.5755 0.058 Uiso 1 1 calc R U
C16 C 0.80653(19) -0.07003(16) 0.4053(2) 0.0453(6) Uani 1 1 d . .
H16 H 0.8628 -0.1180 0.3917 0.054 Uiso 1 1 calc R U
C17 C 0.70829(17) -0.05579(14) 0.3154(2) 0.0339(5) Uani 1 1 d . .
H17 H 0.6966 -0.0944 0.2409 0.041 Uiso 1 1 calc R U
C18 C 0.26078(15) -0.10418(13) 0.06613(19) 0.0261(4) Uani 1 1 d . .
N19 N 0.17848(13) -0.08846(11) -0.03283(16) 0.0308(4) Uani 1 1 d . .
H19 H 0.1875 -0.0382 -0.0775 0.037 Uiso 1 1 calc R U
C20 C 0.07327(16) -0.14695(13) -0.0755(2) 0.0322(5) Uani 1 1 d . .
C22 C 0.0085(2) -0.1023(2) -0.1938(3) 0.0738(9) Uani 1 1 d . .
H22A H -0.0164 -0.0412 -0.1696 0.111 Uiso 1 1 calc R U
H22B H -0.0652 -0.1372 -0.2210 0.111 Uiso 1 1 calc R U
H22C H 0.0651 -0.0994 -0.2674 0.111 Uiso 1 1 calc R U
C21 C -0.0157(2) -0.15481(19) 0.0366(3) 0.0566(7) Uani 1 1 d . .
H21A H 0.0274 -0.1814 0.1145 0.085 Uiso 1 1 calc R U
H21B H -0.0858 -0.1932 0.0085 0.085 Uiso 1 1 calc R U
H21C H -0.0463 -0.0949 0.0594 0.085 Uiso 1 1 calc R U
C23 C 0.1191(2) -0.23969(16) -0.1100(3) 0.0610(8) Uani 1 1 d . .
H23A H 0.1750 -0.2354 -0.1840 0.092 Uiso 1 1 calc R U
H23B H 0.0483 -0.2781 -0.1357 0.092 Uiso 1 1 calc R U
H23C H 0.1637 -0.2658 -0.0327 0.092 Uiso 1 1 calc R U
O24 O 0.26858(12) -0.17360(9) 0.13161(15) 0.0396(4) Uani 1 1 d . .

loop_
_atom_site_aniso_label
_atom_site_aniso_U_11
_atom_site_aniso_U_22
_atom_site_aniso_U_33
_atom_site_aniso_U_23
_atom_site_aniso_U_13
_atom_site_aniso_U_12
C1 0.0230(8) 0.0255(11) 0.0248(10) -0.0003(8) 0.0025(7) 0.0017(8)
N2 0.0238(7) 0.0247(9) 0.0253(8) 0.0007(7) 0.0014(6) -0.0007(7)
C3 0.0219(8) 0.0262(11) 0.0259(10) -0.0016(9) 0.0017(7) -0.0001(8)
N4 0.0216(7) 0.0222(9) 0.0280(9) -0.0016(7) 0.0010(6) -0.0026(7)
C5 0.0229(9) 0.0229(10) 0.0271(10) -0.0007(8) 0.0026(8) 0.0001(8)
C6 0.0251(9) 0.0223(10) 0.0298(11) 0.0008(8) -0.0005(8) 0.0002(8)
C7 0.0274(9) 0.0232(11) 0.0325(11) -0.0004(9) 0.0037(8) -0.0016(8)
N8 0.0291(8) 0.0277(9) 0.0408(11) -0.0004(8) 0.0025(7) -0.0041(7)
C9 0.0259(9) 0.0267(11) 0.0366(12) -0.0026(9) 0.0006(8) -0.0053(8)
C10 0.0314(10) 0.0248(11) 0.0349(12) -0.0001(9) 0.0048(9) -0.0021(9)
N11 0.0470(10) 0.0392(11) 0.0408(12) 0.0068(9) 0.0025(9) 0.0042(9)
C12 0.0234(9) 0.0258(11) 0.0271(11) 0.0007(8) 0.0001(8) -0.0033(8)
C13 0.0374(10) 0.0336(12) 0.0318(12) -0.0019(10) 0.0001(9) -0.0050(9)
C14 0.0500(12) 0.0467(14) 0.0297(12) 0.0036(11) -0.0088(10) -0.0174(12)
C15 0.0386(12) 0.0607(17) 0.0445(15) 0.0205(13) -0.0162(10) -0.0118(12)
C16 0.0352(11) 0.0470(15) 0.0530(15) 0.0129(12) -0.0045(10) 0.0080(10)
C17 0.0322(10) 0.0339(12) 0.0351(12) 0.0017(10) -0.0026(9) 0.0013(9)
C18 0.0245(9) 0.0248(11) 0.0289(11) -0.0019(9) -0.0011(8) -0.0005(8)
N19 0.0325(8) 0.0274(9) 0.0317(9) 0.0070(8) -0.0089(7) -0.0080(7)
C20 0.0279(10) 0.0304(11) 0.0378(12) 0.0003(10) -0.0057(9) -0.0076(9)
C22 0.0779(18) 0.073(2) 0.0667(19) 0.0235(16) -0.0463(15) -0.0359(16)
C21 0.0332(11) 0.0726(18) 0.0644(17) -0.0076(14) 0.0053(11) -0.0127(12)
C23 0.0389(12) 0.0501(16) 0.093(2) -0.0355(15) -0.0050(13) -0.0034(12)
O24 0.0402(8) 0.0289(8) 0.0485(10) 0.0119(7) -0.0140(7) -0.0077(7)

loop_
_atom_type_symbol
_atom_type_description
_atom_type_scat_dispersion_real
_atom_type_scat_dispersion_imag
_atom_type_scat_source
C C 0.0033 0.0016 'International Tables Vol C Tables 4.2.6.8 and 6.1.1.4'
H H 0.0000 0.0000 'International Tables Vol C Tables 4.2.6.8 and 6.1.1.4'
N N 0.0061 0.0033 'International Tables Vol C Tables 4.2.6.8 and 6.1.1.4'
O O 0.0106 0.0060 'International Tables Vol C Tables 4.2.6.8 and 6.1.1.4'

loop_
_exptl_crystal_face_index_h
_exptl_crystal_face_index_k
_exptl_crystal_face_index_l
_exptl_crystal_face_perp_dist
_exptl_oxdiff_crystal_face_indexfrac_h
_exptl_oxdiff_crystal_face_indexfrac_k
_exptl_oxdiff_crystal_face_indexfrac_l
_exptl_oxdiff_crystal_face_x
_exptl_oxdiff_crystal_face_y
_exptl_oxdiff_crystal_face_z
-1 0 0 0.0550 -1.0001 0.0015 0.0012 -0.0407 -0.0053 0.0514
-1 5 4 0.0950 -0.9985 4.9849 3.9997 -0.0225 0.3607 0.0910
1 -4 0 0.1500 0.9995 -3.9921 0.0019 0.1512 -0.1317 0.0214
4 5 1 0.1500 4.0014 4.9811 0.9919 0.0638 0.2413 -0.2639
0 1 0 0.1450 0.0002 0.9977 -0.0008 -0.0276 0.0342 -0.0182
1 -2 2 0.1000 1.0002 -1.9992 2.0016 0.1742 0.0342 0.0503
-3 1 3 0.0900 -2.9995 0.9985 3.0047 -0.0325 0.1643 0.2340
2 1 1 0.1200 2.0006 0.9935 0.9974 0.0929 0.0936 -0.0883
1 0 1 0.1050 1.0003 -0.0027 0.9994 0.0798 0.0540 -0.0187
0 -1 2 0.1050 0.0002 -1.0001 2.0020 0.1058 0.0631 0.0835
-1 1 1 0.0900 -0.9997 0.9979 1.0010 -0.0292 0.0776 0.0659
1 -3 1 0.1200 0.9998 -2.9957 1.0017 0.1627 -0.0487 0.0359
0 -1 -1 0.1400 -0.0004 -0.9964 -0.9998 -0.0115 -0.0829 -0.0145
0 1 1 0.0900 0.0004 0.9964 0.9998 0.0115 0.0829 0.0145
-1 0 -1 0.1350 -1.0003 0.0027 -0.9994 -0.0798 -0.0540 0.0187
0 1 -1 0.1250 -0.0000 0.9989 -1.0014 -0.0667 -0.0144 -0.0509
1 -1 1 0.1050 1.0002 -1.0004 1.0002 0.1074 0.0198 -0.0005
1 0 0 0.1050 1.0001 -0.0015 -0.0012 0.0407 0.0053 -0.0514
0 -1 1 0.1150 0.0000 -0.9989 1.0014 0.0667 0.0144 0.0509

loop_
_geom_angle_atom_site_label_1
_geom_angle_atom_site_label_2
_geom_angle_atom_site_label_3
_geom_angle
N2 C1 C6 123.71(17)
N2 C1 C18 118.16(16)
C6 C1 C18 118.09(16)
C1 N2 C3 116.24(15)
N2 C3 C7 132.47(17)
N2 C3 N4 122.71(16)
C7 C3 N4 104.82(16)
C9 N4 C5 133.08(15)
C9 N4 C3 106.44(15)
C5 N4 C3 120.32(15)
C6 C5 N4 116.36(16)
C6 C5 C12 123.82(17)
N4 C5 C12 119.79(15)
C5 C6 C1 120.50(17)
C5 C6 H6 119.7
C1 C6 H6 119.7
N8 C7 C3 110.61(17)
N8 C7 C10 122.74(17)
C3 C7 C10 126.59(18)
C9 N8 C7 106.12(16)
N8 C9 N4 112.00(16)
N8 C9 H9 124.0
N4 C9 H9 124.0
N11 C10 C7 178.6(2)
C17 C12 C13 119.62(17)
C17 C12 C5 118.00(17)
C13 C12 C5 122.31(17)
C14 C13 C12 119.8(2)
C14 C13 H13 120.1
C12 C13 H13 120.1
C15 C14 C13 120.2(2)
C15 C14 H14 119.9
C13 C14 H14 119.9
C14 C15 C16 120.2(2)
C14 C15 H15 119.9
C16 C15 H15 119.9
C15 C16 C17 120.2(2)
C15 C16 H16 119.9
C17 C16 H16 119.9
C16 C17 C12 120.0(2)
C16 C17 H17 120.0
C12 C17 H17 120.0
O24 C18 N19 125.55(17)
O24 C18 C1 119.05(16)
N19 C18 C1 115.39(16)
C18 N19 C20 126.63(16)
C18 N19 H19 116.7
C20 N19 H19 116.7
N19 C20 C23 110.42(15)
N19 C20 C22 107.27(16)
C23 C20 C22 111.4(2)
N19 C20 C21 109.24(17)
C23 C20 C21 108.91(19)
C22 C20 C21 109.56(19)
C20 C22 H22A 109.5
C20 C22 H22B 109.5
H22A C22 H22B 109.5
C20 C22 H22C 109.5
H22A C22 H22C 109.5
H22B C22 H22C 109.5
C20 C21 H21A 109.5
C20 C21 H21B 109.5
H21A C21 H21B 109.5
C20 C21 H21C 109.5
H21A C21 H21C 109.5
H21B C21 H21C 109.5
C20 C23 H23A 109.5
C20 C23 H23B 109.5
H23A C23 H23B 109.5
C20 C23 H23C 109.5
H23A C23 H23C 109.5
H23B C23 H23C 109.5

loop_
_geom_bond_atom_site_label_1
_geom_bond_atom_site_label_2
_geom_bond_distance
C1 N2 1.316(2)
C1 C6 1.422(2)
C1 C18 1.517(2)
N2 C3 1.352(2)
C3 C7 1.381(3)
C3 N4 1.405(2)
N4 C9 1.373(2)
N4 C5 1.392(2)
C5 C6 1.354(2)
C5 C12 1.478(2)
C6 H6 0.9500
C7 N8 1.374(2)
C7 C10 1.425(3)
N8 C9 1.312(2)
C9 H9 0.9500
C10 N11 1.150(2)
C12 C17 1.388(3)
C12 C13 1.390(3)
C13 C14 1.390(3)
C13 H13 0.9500
C14 C15 1.374(3)
C14 H14 0.9500
C15 C16 1.380(3)
C15 H15 0.9500
C16 C17 1.383(3)
C16 H16 0.9500
C17 H17 0.9500
C18 O24 1.226(2)
C18 N19 1.330(2)
N19 C20 1.480(2)
N19 H19 0.8800
C20 C23 1.510(3)
C20 C22 1.512(3)
C20 C21 1.516(3)
C22 H22A 0.9800
C22 H22B 0.9800
C22 H22C 0.9800
C21 H21A 0.9800
C21 H21B 0.9800
C21 H21C 0.9800
C23 H23A 0.9800
C23 H23B 0.9800
C23 H23C 0.9800

loop_
_publcif_info_exptl_table_extra_item
sin_theta_over_lambda_max
